data_4030061
loop_
_publ_author_name
'Li, Dan'
'Rao, Weidong'
'Tay, Guan Liang'
'Ayers, Benjamin James'
'Chan, Philip Wai Hong'

_publ_section_title
;
 Gold-catalyzed cycloisomerization of 1,6-diyne esters to
 1H-cyclopenta[b]naphthalenes, cis-cyclopenten-2-yl \d-diketones, and
 bicyclo[3.2.0]hepta-1,5-dienes.
;
_journal_issue 23
_journal_name_full 'The Journal of organic chemistry'
_journal_page_first 11301
_journal_page_last 11315
_journal_paper_doi 10.1021/jo5020195
_journal_volume 79
_journal_year 2014
_chemical_formula_moiety 'C27 H22 O2'
_chemical_formula_sum 'C27 H22 O2'
_chemical_formula_weight 378.45
_chemical_name_systematic
; 
 ? 
;
_space_group_IT_number 2
_symmetry_cell_setting triclinic
_symmetry_space_group_name_Hall '-P 1'
_symmetry_space_group_name_H-M 'P -1'
_atom_sites_solution_hydrogens geom
_atom_sites_solution_primary direct
_atom_sites_solution_secondary difmap
_audit_creation_method SHELXL-97
_cell_angle_alpha 66.136(3)
_cell_angle_beta 76.156(3)
_cell_angle_gamma 73.462(3)
_cell_formula_units_Z 2
_cell_length_a 7.7829(4)
_cell_length_b 11.0201(6)
_cell_length_c 13.5855(8)
_cell_measurement_reflns_used 3856
_cell_measurement_temperature 103(2)
_cell_measurement_theta_max 30.51
_cell_measurement_theta_min 2.91
_cell_volume 1011.22(10)
_computing_cell_refinement 'Bruker SAINT'
_computing_data_collection 'Bruker APEX2'
_computing_data_reduction 'Bruker SAINT'
_computing_molecular_graphics 'Bruker SHELXTL'
_computing_publication_material 'Bruker SHELXTL'
_computing_structure_refinement 'SHELXL-97 (Sheldrick, 2008)'
_computing_structure_solution 'SHELXS-97 (Sheldrick, 2008)'
_diffrn_ambient_temperature 103(2)
_diffrn_measured_fraction_theta_full 0.981
_diffrn_measured_fraction_theta_max 0.981
_diffrn_measurement_device_type 'Bruker APEX-II CCD'
_diffrn_measurement_method '\f and \w scans'
_diffrn_radiation_monochromator graphite
_diffrn_radiation_source 'fine-focus sealed tube'
_diffrn_radiation_type MoK\a
_diffrn_radiation_wavelength 0.71073
_diffrn_reflns_av_R_equivalents 0.0417
_diffrn_reflns_av_sigmaI/netI 0.0555
_diffrn_reflns_limit_h_max 11
_diffrn_reflns_limit_h_min -11
_diffrn_reflns_limit_k_max 16
_diffrn_reflns_limit_k_min -15
_diffrn_reflns_limit_l_max 19
_diffrn_reflns_limit_l_min -19
_diffrn_reflns_number 16861
_diffrn_reflns_theta_full 31.42
_diffrn_reflns_theta_max 31.42
_diffrn_reflns_theta_min 1.66
_exptl_absorpt_coefficient_mu 0.077
_exptl_absorpt_correction_T_max 0.9803
_exptl_absorpt_correction_T_min 0.9699
_exptl_absorpt_correction_type multi-scan
_exptl_absorpt_process_details sadabs
_exptl_crystal_colour colourless
_exptl_crystal_density_diffrn 1.243
_exptl_crystal_density_method 'not measured'
_exptl_crystal_description block
_exptl_crystal_F_000 400
_exptl_crystal_size_max 0.40
_exptl_crystal_size_mid 0.40
_exptl_crystal_size_min 0.26
_refine_diff_density_max 0.487
_refine_diff_density_min -0.416
_refine_diff_density_rms 0.112
_refine_ls_extinction_method none
_refine_ls_goodness_of_fit_ref 1.078
_refine_ls_hydrogen_treatment constr
_refine_ls_matrix_type full
_refine_ls_number_parameters 263
_refine_ls_number_reflns 6560
_refine_ls_number_restraints 0
_refine_ls_restrained_S_all 1.078
_refine_ls_R_factor_all 0.0836
_refine_ls_R_factor_gt 0.0586
_refine_ls_shift/su_max 0.001
_refine_ls_shift/su_mean 0.000
_refine_ls_structure_factor_coef Fsqd
_refine_ls_weighting_details 'calc w=1/[\s^2^(Fo^2^)+(0.1059P)^2^+0.0397P] where P=(Fo^2^+2Fc^2^)/3'
_refine_ls_weighting_scheme calc
_refine_ls_wR_factor_gt 0.1592
_refine_ls_wR_factor_ref 0.1867
_reflns_number_gt 4770
_reflns_number_total 6560
_reflns_threshold_expression >2sigma(I)
_cod_data_source_file jo5020195_si_004.cif
_cod_data_source_block chan227
_cod_depositor_comments
;
The following automatic conversions were performed:

'_symmetry_cell_setting' value 'Triclinic' changed to 'triclinic'
according to
/home/saulius/struct/COD-crude-data--automatic-downloads/rss-feeds/ACS/lib/dictionaries/cif_core.dic
dictionary named 'cif_core.dic' version 2.4.2 from 2011-04-26.

Automatic conversion script
Id: cif_fix_values 2827 2014-09-09 07:05:25Z andrius 

 Adding full bibliography for 4030057--4030064.cif.
;
_cod_original_sg_symbol_H-M P-1
_cod_database_code 4030061

loop_
_symmetry_equiv_pos_as_xyz
'x, y, z'
'-x, -y, -z'

loop_
_atom_site_label
_atom_site_type_symbol
_atom_site_fract_x
_atom_site_fract_y
_atom_site_fract_z
_atom_site_U_iso_or_equiv
_atom_site_adp_type
_atom_site_occupancy
_atom_site_symmetry_multiplicity
_atom_site_calc_flag
_atom_site_refinement_flags
C1 C 0.30265(19) 0.31911(14) 0.43347(12) 0.0212(3) Uani 1 1 d .
H1 H 0.2847 0.3643 0.3594 0.025 Uiso 1 1 calc R
C2 C 0.3284(2) 0.17927(15) 0.47901(13) 0.0264(3) Uani 1 1 d .
H2 H 0.3282 0.1293 0.4362 0.032 Uiso 1 1 calc R
C3 C 0.3548(2) 0.11136(15) 0.58752(13) 0.0269(3) Uani 1 1 d .
H3 H 0.3766 0.0150 0.6181 0.032 Uiso 1 1 calc R
C4 C 0.34899(19) 0.18516(15) 0.65059(12) 0.0249(3) Uani 1 1 d .
H4 H 0.3629 0.1394 0.7253 0.030 Uiso 1 1 calc R
C5 C 0.32299(17) 0.32568(14) 0.60516(11) 0.0201(3) Uani 1 1 d .
H5 H 0.3190 0.3751 0.6493 0.024 Uiso 1 1 calc R
C6 C 0.30259(17) 0.39561(13) 0.49510(11) 0.0169(3) Uani 1 1 d .
C7 C 0.27620(17) 0.54471(13) 0.44999(10) 0.0164(2) Uani 1 1 d .
C8 C 0.20774(19) 0.62531(14) 0.52420(11) 0.0195(3) Uani 1 1 d .
H8A H 0.2987 0.6068 0.5713 0.023 Uiso 1 1 calc R
H8B H 0.0938 0.6025 0.5708 0.023 Uiso 1 1 calc R
C9 C 0.1758(2) 0.77372(14) 0.44754(11) 0.0240(3) Uani 1 1 d .
H9A H 0.0450 0.8159 0.4529 0.029 Uiso 1 1 calc R
H9B H 0.2404 0.8258 0.4657 0.029 Uiso 1 1 calc R
C10 C 0.24945(17) 0.77171(13) 0.33368(11) 0.0175(3) Uani 1 1 d .
C11 C 0.30444(17) 0.62848(13) 0.34415(11) 0.0160(2) Uani 1 1 d .
C12 C 0.38092(17) 0.58067(13) 0.25037(10) 0.0166(3) Uani 1 1 d .
C13 C 0.25718(18) 0.61233(13) 0.17059(10) 0.0172(3) Uani 1 1 d .
C14 C 0.3296(2) 0.60286(15) 0.06878(12) 0.0236(3) Uani 1 1 d .
H14 H 0.4570 0.5789 0.0499 0.028 Uiso 1 1 calc R
C15 C 0.2148(2) 0.62857(17) -0.00485(13) 0.0307(4) Uani 1 1 d .
H15 H 0.2637 0.6223 -0.0742 0.037 Uiso 1 1 calc R
C16 C 0.0292(2) 0.66326(17) 0.02292(13) 0.0310(4) Uani 1 1 d .
H16 H -0.0485 0.6801 -0.0276 0.037 Uiso 1 1 calc R
C17 C -0.0450(2) 0.67384(15) 0.12368(13) 0.0257(3) Uani 1 1 d .
H17 H -0.1725 0.6975 0.1422 0.031 Uiso 1 1 calc R
C18 C 0.06970(18) 0.64937(13) 0.19706(11) 0.0196(3) Uani 1 1 d .
H18 H 0.0203 0.6579 0.2656 0.024 Uiso 1 1 calc R
C19 C 0.26036(18) 0.88450(13) 0.24337(11) 0.0183(3) Uani 1 1 d .
C20 C 0.34713(18) 0.88014(14) 0.13350(11) 0.0199(3) Uani 1 1 d .
C21 C 0.2376(2) 0.95924(16) 0.04124(12) 0.0272(3) Uani 1 1 d .
H21A H 0.2581 1.0520 0.0072 0.041 Uiso 1 1 calc R
H21B H 0.1087 0.9618 0.0692 0.041 Uiso 1 1 calc R
H21C H 0.2745 0.9154 -0.0127 0.041 Uiso 1 1 calc R
C22 C 0.1924(2) 1.02452(14) 0.24485(11) 0.0225(3) Uani 1 1 d .
C23 C 0.0141(2) 1.07020(16) 0.28363(13) 0.0307(3) Uani 1 1 d .
H23 H -0.0670 1.0099 0.3128 0.037 Uiso 1 1 calc R
C24 C -0.0477(3) 1.20337(18) 0.28027(14) 0.0393(4) Uani 1 1 d .
H24 H -0.1703 1.2340 0.3064 0.047 Uiso 1 1 calc R
C25 C 0.0716(3) 1.29112(17) 0.23842(14) 0.0415(5) Uani 1 1 d .
H25 H 0.0304 1.3817 0.2366 0.050 Uiso 1 1 calc R
C26 C 0.2487(3) 1.24766(16) 0.19963(14) 0.0377(4) Uani 1 1 d .
H26 H 0.3296 1.3080 0.1714 0.045 Uiso 1 1 calc R
C27 C 0.3090(2) 1.11592(16) 0.20172(13) 0.0291(3) Uani 1 1 d .
H27 H 0.4311 1.0869 0.1736 0.035 Uiso 1 1 calc R
O1 O 0.53616(13) 0.51593(11) 0.24181(8) 0.0237(2) Uani 1 1 d .
O2 O 0.50188(14) 0.81727(11) 0.11904(9) 0.0272(2) Uani 1 1 d .

loop_
_atom_site_aniso_label
_atom_site_aniso_U_11
_atom_site_aniso_U_22
_atom_site_aniso_U_33
_atom_site_aniso_U_23
_atom_site_aniso_U_13
_atom_site_aniso_U_12
C1 0.0228(6) 0.0208(7) 0.0208(7) -0.0075(5) -0.0038(5) -0.0051(5)
C2 0.0282(7) 0.0200(7) 0.0332(8) -0.0118(6) -0.0036(6) -0.0056(6)
C3 0.0227(7) 0.0173(6) 0.0352(8) -0.0051(6) -0.0035(6) -0.0029(5)
C4 0.0203(7) 0.0232(7) 0.0252(7) -0.0014(6) -0.0060(5) -0.0040(5)
C5 0.0175(6) 0.0229(7) 0.0191(6) -0.0058(5) -0.0031(5) -0.0055(5)
C6 0.0142(5) 0.0182(6) 0.0184(6) -0.0065(5) -0.0019(4) -0.0039(4)
C7 0.0160(6) 0.0171(6) 0.0176(6) -0.0072(5) -0.0032(4) -0.0035(4)
C8 0.0228(6) 0.0212(6) 0.0150(6) -0.0080(5) -0.0013(5) -0.0043(5)
C9 0.0335(8) 0.0201(7) 0.0180(7) -0.0092(5) 0.0000(5) -0.0043(6)
C10 0.0181(6) 0.0178(6) 0.0183(6) -0.0080(5) -0.0026(5) -0.0039(5)
C11 0.0156(6) 0.0173(6) 0.0168(6) -0.0079(5) -0.0023(4) -0.0032(4)
C12 0.0181(6) 0.0165(6) 0.0151(6) -0.0057(5) -0.0018(4) -0.0039(5)
C13 0.0210(6) 0.0141(6) 0.0169(6) -0.0064(5) -0.0042(5) -0.0019(5)
C14 0.0276(7) 0.0223(7) 0.0206(7) -0.0108(6) -0.0047(5) 0.0009(5)
C15 0.0407(9) 0.0319(8) 0.0204(7) -0.0138(6) -0.0096(6) 0.0019(7)
C16 0.0381(9) 0.0302(8) 0.0287(8) -0.0116(7) -0.0193(7) 0.0005(7)
C17 0.0249(7) 0.0244(7) 0.0277(8) -0.0080(6) -0.0105(6) -0.0017(5)
C18 0.0228(6) 0.0187(6) 0.0178(6) -0.0060(5) -0.0046(5) -0.0044(5)
C19 0.0203(6) 0.0172(6) 0.0197(6) -0.0085(5) -0.0025(5) -0.0051(5)
C20 0.0228(6) 0.0175(6) 0.0203(6) -0.0060(5) -0.0002(5) -0.0095(5)
C21 0.0341(8) 0.0245(7) 0.0199(7) -0.0048(6) -0.0046(6) -0.0055(6)
C22 0.0324(7) 0.0173(6) 0.0193(7) -0.0067(5) -0.0062(5) -0.0054(5)
C23 0.0378(9) 0.0225(7) 0.0280(8) -0.0096(6) -0.0004(6) -0.0033(6)
C24 0.0583(12) 0.0267(8) 0.0263(8) -0.0133(7) -0.0047(8) 0.0056(8)
C25 0.0835(15) 0.0195(7) 0.0251(8) -0.0100(6) -0.0188(9) -0.0042(8)
C26 0.0703(13) 0.0224(8) 0.0271(8) -0.0044(6) -0.0179(8) -0.0176(8)
C27 0.0406(9) 0.0225(7) 0.0273(8) -0.0049(6) -0.0110(6) -0.0123(6)
O1 0.0195(5) 0.0280(5) 0.0222(5) -0.0116(4) -0.0028(4) 0.0006(4)
O2 0.0222(5) 0.0302(6) 0.0305(6) -0.0137(5) 0.0012(4) -0.0074(4)

loop_
_atom_type_symbol
_atom_type_description
_atom_type_scat_dispersion_real
_atom_type_scat_dispersion_imag
_atom_type_scat_source
C C 0.0033 0.0016 'International Tables Vol C Tables 4.2.6.8 and 6.1.1.4'
H H 0.0000 0.0000 'International Tables Vol C Tables 4.2.6.8 and 6.1.1.4'
O O 0.0106 0.0060 'International Tables Vol C Tables 4.2.6.8 and 6.1.1.4'

loop_
_geom_angle_atom_site_label_1
_geom_angle_atom_site_label_2
_geom_angle_atom_site_label_3
_geom_angle
C2 C1 C6 121.05(13)
C2 C1 H1 119.5
C6 C1 H1 119.5
C1 C2 C3 120.21(14)
C1 C2 H2 119.9
C3 C2 H2 119.9
C4 C3 C2 119.61(14)
C4 C3 H3 120.2
C2 C3 H3 120.2
C3 C4 C5 120.32(14)
C3 C4 H4 119.8
C5 C4 H4 119.8
C4 C5 C6 120.93(14)
C4 C5 H5 119.5
C6 C5 H5 119.5
C5 C6 C1 117.81(12)
C5 C6 C7 119.19(12)
C1 C6 C7 122.97(12)
C11 C7 C6 128.69(12)
C11 C7 C8 110.89(11)
C6 C7 C8 120.42(11)
C7 C8 C9 104.79(11)
C7 C8 H8A 110.8
C9 C8 H8A 110.8
C7 C8 H8B 110.8
C9 C8 H8B 110.8
H8A C8 H8B 108.9
C10 C9 C8 105.85(11)
C10 C9 H9A 110.6
C8 C9 H9A 110.6
C10 C9 H9B 110.6
C8 C9 H9B 110.6
H9A C9 H9B 108.7
C19 C10 C11 129.10(12)
C19 C10 C9 124.06(12)
C11 C10 C9 106.84(11)
C7 C11 C10 111.14(11)
C7 C11 C12 124.46(12)
C10 C11 C12 124.40(11)
O1 C12 C13 121.83(12)
O1 C12 C11 121.14(11)
C13 C12 C11 117.01(11)
C14 C13 C18 119.63(12)
C14 C13 C12 119.55(12)
C18 C13 C12 120.81(12)
C15 C14 C13 119.86(14)
C15 C14 H14 120.1
C13 C14 H14 120.1
C16 C15 C14 119.97(14)
C16 C15 H15 120.0
C14 C15 H15 120.0
C15 C16 C17 120.90(14)
C15 C16 H16 119.6
C17 C16 H16 119.6
C16 C17 C18 119.22(14)
C16 C17 H17 120.4
C18 C17 H17 120.4
C17 C18 C13 120.41(13)
C17 C18 H18 119.8
C13 C18 H18 119.8
C10 C19 C22 123.02(12)
C10 C19 C20 123.23(12)
C22 C19 C20 113.73(12)
O2 C20 C19 121.31(13)
O2 C20 C21 121.40(13)
C19 C20 C21 117.27(12)
C20 C21 H21A 109.5
C20 C21 H21B 109.5
H21A C21 H21B 109.5
C20 C21 H21C 109.5
H21A C21 H21C 109.5
H21B C21 H21C 109.5
C23 C22 C27 118.36(14)
C23 C22 C19 122.03(13)
C27 C22 C19 119.56(14)
C22 C23 C24 120.84(17)
C22 C23 H23 119.6
C24 C23 H23 119.6
C25 C24 C23 119.51(18)
C25 C24 H24 120.2
C23 C24 H24 120.2
C26 C25 C24 120.45(15)
C26 C25 H25 119.8
C24 C25 H25 119.8
C25 C26 C27 119.93(17)
C25 C26 H26 120.0
C27 C26 H26 120.0
C26 C27 C22 120.90(17)
C26 C27 H27 119.6
C22 C27 H27 119.6

loop_
_geom_bond_atom_site_label_1
_geom_bond_atom_site_label_2
_geom_bond_distance
C1 C2 1.382(2)
C1 C6 1.4080(19)
C1 H1 0.9500
C2 C3 1.393(2)
C2 H2 0.9500
C3 C4 1.386(2)
C3 H3 0.9500
C4 C5 1.389(2)
C4 H4 0.9500
C5 C6 1.4022(18)
C5 H5 0.9500
C6 C7 1.4734(18)
C7 C11 1.3632(18)
C7 C8 1.5124(18)
C8 C9 1.528(2)
C8 H8A 0.9900
C8 H8B 0.9900
C9 C10 1.5224(18)
C9 H9A 0.9900
C9 H9B 0.9900
C10 C19 1.3542(19)
C10 C11 1.4689(18)
C11 C12 1.5022(18)
C12 O1 1.2213(15)
C12 C13 1.4920(18)
C13 C14 1.3970(19)
C13 C18 1.3977(19)
C14 C15 1.390(2)
C14 H14 0.9500
C15 C16 1.384(2)
C15 H15 0.9500
C16 C17 1.390(2)
C16 H16 0.9500
C17 C18 1.3909(19)
C17 H17 0.9500
C18 H18 0.9500
C19 C22 1.4888(19)
C19 C20 1.4979(19)
C20 O2 1.2211(17)
C20 C21 1.504(2)
C21 H21A 0.9800
C21 H21B 0.9800
C21 H21C 0.9800
C22 C23 1.387(2)
C22 C27 1.404(2)
C23 C24 1.393(2)
C23 H23 0.9500
C24 C25 1.391(3)
C24 H24 0.9500
C25 C26 1.374(3)
C25 H25 0.9500
C26 C27 1.383(2)
C26 H26 0.9500
C27 H27 0.9500
